data_7132454
loop_
_publ_author_name
'Litle, Elishua D.'
'Gabba&#xef;, Fran&#xe7;ois P'

_publ_section_title
;
 Double axial stabilization of a carbenium ion <i>via</i> convergent
 P&#xe001;O &#x2192; C<sup>+</sup> tetrel bonding.
;
_journal_issue 6
_journal_name_full 'Chemical communications (Cambridge, England)'
_journal_page_first 690
_journal_page_last 693
_journal_paper_doi 10.1039/d3cc04729f
_journal_volume 60
_journal_year 2024
_chemical_formula_moiety 'C33 H29 N O P, B F4, 0.5(C4 H10 O)'
_chemical_formula_sum 'C35 H34 B F4 N O1.5 P'
_chemical_formula_weight 610.41
_space_group_crystal_system monoclinic
_space_group_IT_number 7
_space_group_name_Hall 'P -2yc'
_space_group_name_H-M_alt 'P 1 c 1'
_atom_sites_solution_hydrogens geom
_audit_creation_date 2023-08-22
_audit_creation_method
;
Olex2 1.5
(compiled 2021.12.09 svn.r5202d8cf for OlexSys, GUI svn.r6439)
;
_audit_update_record
;
2023-09-20 deposited with the CCDC.	2023-12-08 downloaded from the CCDC.
;
_cell_angle_alpha 90
_cell_angle_beta 90.077(4)
_cell_angle_gamma 90
_cell_formula_units_Z 4
_cell_length_a 8.3585(6)
_cell_length_b 14.7884(10)
_cell_length_c 25.0191(17)
_cell_measurement_reflns_used 9914
_cell_measurement_temperature 110.0
_cell_measurement_theta_max 74.701
_cell_measurement_theta_min 2.988
_cell_volume 3092.6(4)
_computing_cell_refinement 'SAINT V8.40A (Bruker, 2019)'
_computing_data_reduction 'SAINT V8.40A (Bruker, 2019)'
_computing_molecular_graphics 'Olex2 1.5 (Dolomanov et al., 2009)'
_computing_publication_material 'Olex2 1.5 (Dolomanov et al., 2009)'
_computing_structure_refinement 'SHELXL 2014/7 (Sheldrick, 2015)'
_diffrn_ambient_temperature 110.0
_diffrn_measured_fraction_theta_full 0.999
_diffrn_measured_fraction_theta_max 0.999
_diffrn_measurement_device_type 'Bruker APEX-II CCD'
_diffrn_measurement_method '\f and \w scans'
_diffrn_radiation_type CuK\a
_diffrn_radiation_wavelength 1.54178
_diffrn_reflns_av_R_equivalents 0.1138
_diffrn_reflns_av_unetI/netI 0.0885
_diffrn_reflns_Laue_measured_fraction_full 0.999
_diffrn_reflns_Laue_measured_fraction_max 0.999
_diffrn_reflns_limit_h_max 10
_diffrn_reflns_limit_h_min -10
_diffrn_reflns_limit_k_max 17
_diffrn_reflns_limit_k_min -17
_diffrn_reflns_limit_l_max 29
_diffrn_reflns_limit_l_min -30
_diffrn_reflns_number 52504
_diffrn_reflns_point_group_measured_fraction_full 0.937
_diffrn_reflns_point_group_measured_fraction_max 0.937
_diffrn_reflns_theta_full 67.679
_diffrn_reflns_theta_max 68.261
_diffrn_reflns_theta_min 2.988
_diffrn_source_current 1.0
_diffrn_source_power 0.05
_diffrn_source_voltage 50.0
_diffrn_standards_number 0
_exptl_absorpt_coefficient_mu 1.256
_exptl_absorpt_correction_T_max 0.7538
_exptl_absorpt_correction_T_min 0.6624
_exptl_absorpt_correction_type multi-scan
_exptl_absorpt_process_details
;
SADABS-2016/2 (Bruker,2016/2) was used for absorption correction.
wR2(int) was 0.1305 before and 0.0930 after correction.
The Ratio of minimum to maximum transmission is 0.8787.
The \l/2 correction factor is Not present.
;
_exptl_crystal_colour orange
_exptl_crystal_colour_primary orange
_exptl_crystal_density_diffrn 1.311
_exptl_crystal_description needle
_exptl_crystal_F_000 1276
_exptl_crystal_size_max 0.257
_exptl_crystal_size_mid 0.027
_exptl_crystal_size_min 0.02
_refine_diff_density_max 0.364
_refine_diff_density_min -0.481
_refine_diff_density_rms 0.060
_refine_ls_abs_structure_details
;
 Flack x determined using 3343 quotients [(I+)-(I-)]/[(I+)+(I-)]
 (Parsons, Flack and Wagner, Acta Cryst. B69 (2013) 249-259).
;
_refine_ls_abs_structure_Flack 0.062(19)
_refine_ls_extinction_method none
_refine_ls_goodness_of_fit_ref 1.028
_refine_ls_hydrogen_treatment constr
_refine_ls_matrix_type full
_refine_ls_number_parameters 790
_refine_ls_number_reflns 10607
_refine_ls_number_restraints 2
_refine_ls_restrained_S_all 1.028
_refine_ls_R_factor_all 0.0681
_refine_ls_R_factor_gt 0.0579
_refine_ls_shift/su_max 0.000
_refine_ls_shift/su_mean 0.000
_refine_ls_structure_factor_coef Fsqd
_refine_ls_weighting_details 'w=1/[\s^2^(Fo^2^)+(0.0813P)^2^+0.2663P] where P=(Fo^2^+2Fc^2^)/3'
_refine_ls_weighting_scheme calc
_refine_ls_wR_factor_gt 0.1402
_refine_ls_wR_factor_ref 0.1481
_reflns_Friedel_coverage 0.874
_reflns_Friedel_fraction_full 0.875
_reflns_Friedel_fraction_max 0.875
_reflns_number_gt 9266
_reflns_number_total 10607
_reflns_threshold_expression 'I > 2\s(I)'
_cod_data_source_file d3cc04729f2.cif
_cod_data_source_block eli_167b_0m_a
_cod_depositor_comments
;
Adding full bibliography for 7132454--7132458.cif.

2024-09-02
Z value and formula fixed to values more according to usual
chemical conventions.                 miguel
;
_cod_original_formula_sum 'C70 H68 B2 F8 N2 O3 P2'
_cod_original_formula_weight 1220.82
_cod_original_formula_moiety '2(C33 H29 N O P), 2(B F4), C4 H10 O'
_cod_original_formula_units_Z 2
_cod_database_code 7132454
_shelx_shelxl_version_number 2014/7
_shelx_space_group_comment
;
The symmetry employed for this shelxl refinement is uniquely defined
by the following loop, which should always be used as a source of
symmetry information in preference to the above space-group names.
They are only intended as comments.
;
_shelx_estimated_absorpt_t_max 0.975
_shelx_estimated_absorpt_t_min 0.738
_olex2_refinement_description
;
1. Fixed Uiso
 At 1.2 times of:
  All C(H) groups, All C(H,H) groups
 At 1.5 times of:
  All C(H,H,H) groups
2.a Secondary CH2 refined with riding coordinates:
 C35(H35A,H35B), C36(H36A,H36B)
2.b Aromatic/amide H refined with riding coordinates:
 C3(H3), C4(H4), C5(H5), C6(H6), C8(H8), C9(H9), C10(H10), C11(H11), C12(H12),
 C14(H14), C15(H15), C16(H16), C17(H17), C18(H18), C21(H21), C22(H22), C24(H24),
  C25(H25), C29(H29), C30(H30), C31(H31), C32(H32), C33(H33), C3'(H3'),
 C4'(H4'), C5'(H5'), C6'(H6'), C8'(H8'), C9'(H9'), C10'(H10'), C11'(H11'),
 C12'(H12'), C14'(H14'), C15'(H15'), C16'(H16'), C17'(H17'), C18'(H18'),
 C21'(H21'), C22'(H22'), C26'(H26'), C27'(H27'), C29'(H29'), C30'(H30'),
 C31'(H31'), C32'(H32'), C33'(H33')
2.c Idealised Me refined as rotating group:
 C26(H26A,H26B,H26C), C27(H27A,H27B,H27C), C24'(H24A,H24B,H24C), C25'(H25A,
 H25B,H25C), C34(H34A,H34B,H34C), C37(H37A,H37B,H37C)
;
_olex2_submission_special_instructions 'No special instructions were received'

loop_
_space_group_symop_operation_xyz
'x, y, z'
'x, -y, z+1/2'

loop_
_atom_site_label
_atom_site_type_symbol
_atom_site_fract_x
_atom_site_fract_y
_atom_site_fract_z
_atom_site_U_iso_or_equiv
_atom_site_adp_type
_atom_site_occupancy
_atom_site_site_symmetry_order
_atom_site_calc_flag
_atom_site_refinement_flags_posn
_atom_site_refinement_flags_adp
_atom_site_refinement_flags_occupancy
_atom_site_disorder_assembly
_atom_site_disorder_group
P1 P 0.61786(13) -0.04014(8) 0.75180(5) 0.0250(3) Uani 1 1 d . . . . .
O1 O 0.5284(4) 0.0461(2) 0.74419(15) 0.0278(7) Uani 1 1 d . . . . .
N1 N 0.6495(6) 0.4325(3) 0.65751(18) 0.0334(10) Uani 1 1 d . . . . .
C1 C 0.8291(6) -0.0257(3) 0.7414(2) 0.0256(9) Uani 1 1 d . . . . .
C2 C 0.9030(6) 0.0566(3) 0.7550(2) 0.0271(10) Uani 1 1 d . . . . .
C3 C 1.0673(6) 0.0671(4) 0.7453(2) 0.0333(11) Uani 1 1 d . . . . .
H3 H 1.1175 0.1230 0.7536 0.040 Uiso 1 1 calc R U . . .
C4 C 1.1567(6) -0.0014(4) 0.7240(2) 0.0373(12) Uani 1 1 d . . . . .
H4 H 1.2683 0.0066 0.7187 0.045 Uiso 1 1 calc R U . . .
C5 C 1.0842(6) -0.0836(4) 0.7100(2) 0.0355(12) Uani 1 1 d . . . . .
H5 H 1.1459 -0.1313 0.6950 0.043 Uiso 1 1 calc R U . . .
C6 C 0.9215(6) -0.0944(3) 0.7182(2) 0.0291(10) Uani 1 1 d . . . . .
H6 H 0.8714 -0.1494 0.7080 0.035 Uiso 1 1 calc R U . . .
C7 C 0.5544(6) -0.1268(3) 0.7048(2) 0.0281(10) Uani 1 1 d . . . . .
C8 C 0.5679(7) -0.1077(4) 0.6506(2) 0.0381(12) Uani 1 1 d . . . . .
H8 H 0.6194 -0.0539 0.6390 0.046 Uiso 1 1 calc R U . . .
C9 C 0.5055(9) -0.1679(4) 0.6133(3) 0.0475(15) Uani 1 1 d . . . . .
H9 H 0.5145 -0.1551 0.5763 0.057 Uiso 1 1 calc R U . . .
C10 C 0.4295(8) -0.2470(4) 0.6301(3) 0.0472(15) Uani 1 1 d . . . . .
H10 H 0.3862 -0.2878 0.6046 0.057 Uiso 1 1 calc R U . . .
C11 C 0.4178(7) -0.2656(4) 0.6840(3) 0.0429(14) Uani 1 1 d . . . . .
H11 H 0.3674 -0.3197 0.6957 0.051 Uiso 1 1 calc R U . . .
C12 C 0.4800(6) -0.2051(4) 0.7214(2) 0.0338(11) Uani 1 1 d . . . . .
H12 H 0.4710 -0.2179 0.7585 0.041 Uiso 1 1 calc R U . . .
C13 C 0.5947(6) -0.0858(3) 0.8180(2) 0.0299(10) Uani 1 1 d . . . . .
C14 C 0.7018(7) -0.1491(4) 0.8394(2) 0.0342(11) Uani 1 1 d . . . . .
H14 H 0.7880 -0.1705 0.8181 0.041 Uiso 1 1 calc R U . . .
C15 C 0.6836(8) -0.1807(4) 0.8909(3) 0.0418(13) Uani 1 1 d . . . . .
H15 H 0.7559 -0.2240 0.9052 0.050 Uiso 1 1 calc R U . . .
C16 C 0.5576(8) -0.1482(5) 0.9216(2) 0.0460(14) Uani 1 1 d . . . . .
H16 H 0.5447 -0.1688 0.9573 0.055 Uiso 1 1 calc R U . . .
C17 C 0.4525(7) -0.0869(4) 0.9010(3) 0.0429(14) Uani 1 1 d . . . . .
H17 H 0.3666 -0.0656 0.9224 0.051 Uiso 1 1 calc R U . . .
C18 C 0.4697(7) -0.0554(4) 0.8488(2) 0.0375(12) Uani 1 1 d . . . . .
H18 H 0.3954 -0.0131 0.8346 0.045 Uiso 1 1 calc R U . . .
C19 C 0.8161(6) 0.1335(3) 0.7800(2) 0.0283(10) Uani 1 1 d . . . . .
C20 C 0.7903(6) 0.2121(3) 0.7507(2) 0.0273(10) Uani 1 1 d . . . . .
C21 C 0.8013(6) 0.2106(3) 0.6936(2) 0.0293(10) Uani 1 1 d . . . . .
H21 H 0.8423 0.1580 0.6767 0.035 Uiso 1 1 calc R U . . .
C22 C 0.7556(6) 0.2814(3) 0.6629(2) 0.0308(11) Uani 1 1 d . . . . .
H22 H 0.7609 0.2765 0.6250 0.037 Uiso 1 1 calc R U . . .
C23 C 0.6991(6) 0.3638(3) 0.6867(2) 0.0292(10) Uani 1 1 d . . . . .
C24 C 0.7015(6) 0.3699(3) 0.7440(2) 0.0283(10) Uani 1 1 d . . . . .
H24 H 0.6729 0.4250 0.7610 0.034 Uiso 1 1 calc R U . . .
C25 C 0.7442(6) 0.2974(3) 0.7740(2) 0.0277(10) Uani 1 1 d . . . . .
H25 H 0.7438 0.3031 0.8119 0.033 Uiso 1 1 calc R U . . .
C26 C 0.6464(9) 0.4306(4) 0.5988(2) 0.0427(13) Uani 1 1 d . . . . .
H26A H 0.7470 0.4551 0.5849 0.064 Uiso 1 1 calc R U . . .
H26B H 0.5568 0.4674 0.5859 0.064 Uiso 1 1 calc R U . . .
H26C H 0.6332 0.3681 0.5865 0.064 Uiso 1 1 calc R U . . .
C27 C 0.6019(8) 0.5192(4) 0.6814(2) 0.0400(13) Uani 1 1 d . . . . .
H27A H 0.5331 0.5080 0.7124 0.060 Uiso 1 1 calc R U . . .
H27B H 0.5434 0.5552 0.6549 0.060 Uiso 1 1 calc R U . . .
H27C H 0.6976 0.5523 0.6929 0.060 Uiso 1 1 calc R U . . .
C28 C 0.7715(6) 0.1236(3) 0.8367(2) 0.0297(10) Uani 1 1 d . . . . .
C29 C 0.6337(7) 0.1643(4) 0.8571(2) 0.0332(11) Uani 1 1 d . . . . .
H29 H 0.5679 0.1996 0.8342 0.040 Uiso 1 1 calc R U . . .
C30 C 0.5917(8) 0.1538(4) 0.9106(2) 0.0422(13) Uani 1 1 d . . . . .
H30 H 0.5006 0.1840 0.9246 0.051 Uiso 1 1 calc R U . . .
C31 C 0.6845(9) 0.0984(4) 0.9436(2) 0.0442(14) Uani 1 1 d . . . . .
H31 H 0.6559 0.0903 0.9800 0.053 Uiso 1 1 calc R U . . .
C32 C 0.8173(8) 0.0558(4) 0.9233(2) 0.0397(13) Uani 1 1 d . . . . .
H32 H 0.8800 0.0181 0.9458 0.048 Uiso 1 1 calc R U . . .
C33 C 0.8609(7) 0.0673(4) 0.8701(2) 0.0341(11) Uani 1 1 d . . . . .
H33 H 0.9520 0.0367 0.8564 0.041 Uiso 1 1 calc R U . . .
P1' P 0.39015(13) 0.48217(8) 0.36017(5) 0.0239(2) Uani 1 1 d . . . . .
O1' O 0.4430(4) 0.4865(2) 0.30341(14) 0.0298(7) Uani 1 1 d . . . . .
N1' N 0.3474(6) 0.8038(3) 0.11045(18) 0.0339(10) Uani 1 1 d . . . . .
C1' C 0.2682(6) 0.5788(3) 0.37821(19) 0.0263(9) Uani 1 1 d . . . . .
C2' C 0.1810(6) 0.6272(3) 0.33844(19) 0.0243(9) Uani 1 1 d . . . . .
C3' C 0.1055(6) 0.7073(3) 0.3527(2) 0.0287(10) Uani 1 1 d . . . . .
H3' H 0.0500 0.7407 0.3260 0.034 Uiso 1 1 calc R U . . .
C4' C 0.1088(6) 0.7403(3) 0.4050(2) 0.0305(10) Uani 1 1 d . . . . .
H4' H 0.0573 0.7956 0.4137 0.037 Uiso 1 1 calc R U . . .
C5' C 0.1876(6) 0.6913(3) 0.4440(2) 0.0297(10) Uani 1 1 d . . . . .
H5' H 0.1868 0.7116 0.4800 0.036 Uiso 1 1 calc R U . . .
C6' C 0.2689(6) 0.6117(3) 0.43034(19) 0.0277(10) Uani 1 1 d . . . . .
H6' H 0.3256 0.5796 0.4572 0.033 Uiso 1 1 calc R U . . .
C7' C 0.5553(6) 0.4855(3) 0.4069(2) 0.0294(10) Uani 1 1 d . . . . .
C8' C 0.6448(7) 0.5655(4) 0.4111(2) 0.0356(11) Uani 1 1 d . . . . .
H8' H 0.6115 0.6181 0.3923 0.043 Uiso 1 1 calc R U . . .
C9' C 0.7807(7) 0.5684(5) 0.4424(2) 0.0417(13) Uani 1 1 d . . . . .
H9' H 0.8406 0.6228 0.4451 0.050 Uiso 1 1 calc R U . . .
C10' C 0.8304(7) 0.4913(5) 0.4702(2) 0.0438(14) Uani 1 1 d . . . . .
H10' H 0.9237 0.4929 0.4919 0.053 Uiso 1 1 calc R U . . .
C11' C 0.7415(7) 0.4126(4) 0.4657(2) 0.0402(13) Uani 1 1 d . . . . .
H11' H 0.7757 0.3599 0.4842 0.048 Uiso 1 1 calc R U . . .
C12' C 0.6044(6) 0.4092(4) 0.4351(2) 0.0312(11) Uani 1 1 d . . . . .
H12' H 0.5437 0.3550 0.4332 0.037 Uiso 1 1 calc R U . . .
C13' C 0.2773(6) 0.3815(3) 0.37462(19) 0.0267(10) Uani 1 1 d . . . . .
C14' C 0.2653(6) 0.3161(3) 0.3351(2) 0.0301(10) Uani 1 1 d . . . . .
H14' H 0.3152 0.3256 0.3015 0.036 Uiso 1 1 calc R U . . .
C15' C 0.1809(7) 0.2368(4) 0.3444(2) 0.0385(12) Uani 1 1 d . . . . .
H15' H 0.1736 0.1923 0.3171 0.046 Uiso 1 1 calc R U . . .
C16' C 0.1076(7) 0.2222(4) 0.3929(2) 0.0361(12) Uani 1 1 d . . . . .
H16' H 0.0499 0.1679 0.3991 0.043 Uiso 1 1 calc R U . . .
C17' C 0.1185(7) 0.2873(4) 0.4327(2) 0.0349(11) Uani 1 1 d . . . . .
H17' H 0.0676 0.2773 0.4662 0.042 Uiso 1 1 calc R U . . .
C18' C 0.2030(6) 0.3672(4) 0.4243(2) 0.0306(10) Uani 1 1 d . . . . .
H18' H 0.2104 0.4114 0.4518 0.037 Uiso 1 1 calc R U . . .
C19' C 0.1569(6) 0.5923(3) 0.28321(18) 0.0235(9) Uani 1 1 d . . . . .
C20' C 0.2004(6) 0.6454(3) 0.24025(19) 0.0245(9) Uani 1 1 d . . . . .
C21' C 0.3099(6) 0.7205(3) 0.24616(19) 0.0257(10) Uani 1 1 d . . . . .
H21' H 0.3503 0.7338 0.2808 0.031 Uiso 1 1 calc R U . . .
C22' C 0.3575(6) 0.7726(3) 0.2048(2) 0.0267(10) Uani 1 1 d . . . . .
H22' H 0.4292 0.8214 0.2109 0.032 Uiso 1 1 calc R U . . .
C23' C 0.3003(6) 0.7547(3) 0.1518(2) 0.0276(10) Uani 1 1 d . . . . .
C24' C 0.3015(9) 0.7814(5) 0.0557(2) 0.0499(16) Uani 1 1 d . . . . .
H24A H 0.3085 0.7159 0.0505 0.075 Uiso 1 1 calc R U . . .
H24B H 0.3737 0.8119 0.0307 0.075 Uiso 1 1 calc R U . . .
H24C H 0.1914 0.8015 0.0492 0.075 Uiso 1 1 calc R U . . .
C25' C 0.4386(8) 0.8878(4) 0.1156(3) 0.0426(13) Uani 1 1 d . . . . .
H25A H 0.4584 0.9004 0.1535 0.064 Uiso 1 1 calc R U . . .
H25B H 0.3775 0.9377 0.0998 0.064 Uiso 1 1 calc R U . . .
H25C H 0.5410 0.8816 0.0969 0.064 Uiso 1 1 calc R U . . .
C26' C 0.1890(6) 0.6824(4) 0.1448(2) 0.0306(10) Uani 1 1 d . . . . .
H26' H 0.1482 0.6695 0.1102 0.037 Uiso 1 1 calc R U . . .
C27' C 0.1412(6) 0.6322(3) 0.1869(2) 0.0279(10) Uani 1 1 d . . . . .
H27' H 0.0645 0.5858 0.1810 0.033 Uiso 1 1 calc R U . . .
C28' C 0.0704(6) 0.5066(3) 0.27752(19) 0.0252(9) Uani 1 1 d . . . . .
C29' C 0.0999(6) 0.4484(3) 0.23408(19) 0.0266(9) Uani 1 1 d . . . . .
H29' H 0.1831 0.4621 0.2095 0.032 Uiso 1 1 calc R U . . .
C30' C 0.0079(7) 0.3707(3) 0.2268(2) 0.0313(11) Uani 1 1 d . . . . .
H30' H 0.0272 0.3321 0.1971 0.038 Uiso 1 1 calc R U . . .
C31' C -0.1116(7) 0.3499(4) 0.2630(2) 0.0355(12) Uani 1 1 d . . . . .
H31' H -0.1762 0.2979 0.2575 0.043 Uiso 1 1 calc R U . . .
C32' C -0.1382(7) 0.4042(4) 0.3073(2) 0.0339(11) Uani 1 1 d . . . . .
H32' H -0.2184 0.3887 0.3325 0.041 Uiso 1 1 calc R U . . .
C33' C -0.0465(6) 0.4814(3) 0.3142(2) 0.0289(10) Uani 1 1 d . . . . .
H33' H -0.0639 0.5181 0.3448 0.035 Uiso 1 1 calc R U . . .
F1 F 0.9416(7) 0.1347(4) 0.58776(17) 0.0814(16) Uani 1 1 d . . . . .
F2 F 0.7513(7) 0.0522(3) 0.5447(2) 0.0767(15) Uani 1 1 d . . . . .
F3 F 0.9458(5) 0.1220(3) 0.49787(15) 0.0573(10) Uani 1 1 d . . . . .
F4 F 0.7479(7) 0.2048(3) 0.53875(18) 0.0679(13) Uani 1 1 d . . . . .
B1 B 0.8454(11) 0.1295(5) 0.5417(3) 0.0476(17) Uani 1 1 d . . . . .
F1' F 0.2319(10) 0.4652(4) 0.5431(2) 0.102(2) Uani 1 1 d . . . . .
F2' F 0.1706(12) 0.6111(4) 0.5533(2) 0.124(3) Uani 1 1 d . . . . .
F3' F 0.2810(6) 0.5368(3) 0.62120(15) 0.0668(13) Uani 1 1 d . . . . .
F4' F 0.0274(6) 0.5026(3) 0.5976(2) 0.0745(14) Uani 1 1 d . . . . .
O2 O 0.0413(10) 0.8366(6) 0.5349(3) 0.095(2) Uani 1 1 d . . . . .
C34 C 0.2374(15) 0.9372(9) 0.5038(5) 0.093(3) Uani 1 1 d . . . . .
H34A H 0.1802 0.9366 0.4695 0.139 Uiso 1 1 calc R U . . .
H34B H 0.3249 0.8931 0.5027 0.139 Uiso 1 1 calc R U . . .
H34C H 0.2812 0.9978 0.5102 0.139 Uiso 1 1 calc R U . . .
C35 C 0.1246(15) 0.9133(7) 0.5477(5) 0.091(3) Uani 1 1 d . . . . .
H35A H 0.1853 0.9034 0.5812 0.110 Uiso 1 1 calc R U . . .
H35B H 0.0490 0.9638 0.5536 0.110 Uiso 1 1 calc R U . . .
C36 C -0.0612(17) 0.8066(10) 0.5761(5) 0.111(4) Uani 1 1 d . . . . .
H36A H -0.1359 0.8557 0.5862 0.134 Uiso 1 1 calc R U . . .
H36B H 0.0026 0.7901 0.6080 0.134 Uiso 1 1 calc R U . . .
C37 C -0.1540(17) 0.7255(9) 0.5567(6) 0.115(4) Uani 1 1 d . . . . .
H37A H -0.2029 0.7393 0.5220 0.172 Uiso 1 1 calc R U . . .
H37B H -0.2379 0.7106 0.5825 0.172 Uiso 1 1 calc R U . . .
H37C H -0.0815 0.6738 0.5528 0.172 Uiso 1 1 calc R U . . .
B1' B 0.1790(14) 0.5287(6) 0.5784(3) 0.063(3) Uani 1 1 d . . . . .

loop_
_atom_site_aniso_label
_atom_site_aniso_U_11
_atom_site_aniso_U_22
_atom_site_aniso_U_33
_atom_site_aniso_U_23
_atom_site_aniso_U_13
_atom_site_aniso_U_12
P1 0.0211(5) 0.0226(6) 0.0314(6) -0.0012(5) -0.0008(4) -0.0020(4)
O1 0.0240(17) 0.0235(16) 0.0359(19) -0.0020(13) -0.0016(14) 0.0007(13)
N1 0.040(2) 0.031(2) 0.029(2) 0.0001(17) -0.0006(18) 0.0000(18)
C1 0.022(2) 0.025(2) 0.030(2) 0.0007(19) -0.0030(18) -0.0018(18)
C2 0.022(2) 0.025(2) 0.034(3) -0.0001(19) -0.0048(19) -0.0031(18)
C3 0.023(2) 0.034(3) 0.042(3) 0.000(2) -0.003(2) -0.0052(19)
C4 0.023(2) 0.044(3) 0.045(3) 0.002(2) 0.001(2) 0.000(2)
C5 0.025(2) 0.039(3) 0.043(3) -0.001(2) 0.002(2) 0.007(2)
C6 0.029(2) 0.026(2) 0.032(3) -0.0015(19) 0.0028(19) 0.0029(19)
C7 0.022(2) 0.026(2) 0.036(3) -0.0027(19) -0.0037(19) 0.0024(18)
C8 0.042(3) 0.031(3) 0.041(3) -0.003(2) -0.006(2) -0.002(2)
C9 0.056(4) 0.045(3) 0.042(3) -0.005(3) -0.010(3) 0.000(3)
C10 0.043(3) 0.039(3) 0.060(4) -0.017(3) -0.012(3) 0.002(2)
C11 0.036(3) 0.028(3) 0.065(4) -0.008(3) 0.003(3) -0.004(2)
C12 0.029(3) 0.029(3) 0.043(3) -0.004(2) 0.006(2) -0.003(2)
C13 0.031(2) 0.025(2) 0.033(3) -0.001(2) -0.002(2) -0.0021(19)
C14 0.036(3) 0.030(3) 0.037(3) 0.001(2) 0.001(2) -0.003(2)
C15 0.043(3) 0.036(3) 0.046(3) 0.013(2) -0.003(3) -0.007(2)
C16 0.051(3) 0.053(4) 0.034(3) 0.006(3) 0.002(3) -0.013(3)
C17 0.036(3) 0.054(4) 0.039(3) -0.004(3) 0.008(2) -0.010(3)
C18 0.031(3) 0.042(3) 0.039(3) -0.001(2) 0.002(2) -0.004(2)
C19 0.026(2) 0.029(3) 0.029(2) -0.0020(19) -0.0045(19) -0.0051(18)
C20 0.028(2) 0.025(2) 0.029(3) -0.0019(19) -0.0054(19) -0.0047(18)
C21 0.030(2) 0.028(2) 0.030(3) -0.0041(19) 0.003(2) -0.0036(19)
C22 0.032(3) 0.030(3) 0.030(3) -0.002(2) 0.000(2) -0.005(2)
C23 0.031(2) 0.028(2) 0.029(3) 0.0011(19) -0.0023(19) -0.0032(19)
C24 0.031(2) 0.025(2) 0.028(2) -0.0041(19) -0.0033(19) -0.0036(19)
C25 0.028(2) 0.029(2) 0.027(2) -0.0019(19) -0.0032(19) -0.0022(19)
C26 0.059(4) 0.045(3) 0.025(3) 0.000(2) -0.002(2) 0.011(3)
C27 0.055(4) 0.032(3) 0.033(3) -0.002(2) -0.004(3) 0.006(2)
C28 0.034(3) 0.024(2) 0.032(3) 0.0006(19) -0.002(2) -0.0069(19)
C29 0.038(3) 0.030(3) 0.032(3) 0.001(2) 0.003(2) 0.001(2)
C30 0.056(4) 0.035(3) 0.036(3) -0.001(2) 0.010(3) 0.001(3)
C31 0.062(4) 0.039(3) 0.032(3) 0.000(2) 0.004(3) -0.005(3)
C32 0.054(3) 0.031(3) 0.034(3) 0.003(2) -0.012(3) -0.006(2)
C33 0.037(3) 0.028(3) 0.037(3) 0.000(2) -0.008(2) -0.005(2)
P1' 0.0259(6) 0.0254(6) 0.0204(5) 0.0003(4) -0.0001(4) 0.0045(4)
O1' 0.0331(18) 0.0347(19) 0.0216(17) 0.0029(14) 0.0017(14) 0.0060(14)
N1' 0.038(2) 0.036(2) 0.028(2) 0.0053(18) 0.0030(18) -0.0062(19)
C1' 0.030(2) 0.025(2) 0.024(2) 0.0033(18) -0.0034(18) 0.0017(18)
C2' 0.027(2) 0.025(2) 0.021(2) -0.0012(18) -0.0026(18) 0.0013(18)
C3' 0.032(3) 0.027(2) 0.027(3) -0.0009(19) -0.003(2) 0.0042(19)
C4' 0.036(3) 0.024(2) 0.031(3) -0.0016(19) -0.002(2) 0.0061(19)
C5' 0.036(3) 0.026(2) 0.027(2) -0.0016(19) 0.001(2) 0.001(2)
C6' 0.032(2) 0.029(2) 0.022(2) 0.0030(18) 0.0008(19) 0.005(2)
C7' 0.029(2) 0.033(3) 0.026(2) -0.0033(19) 0.0008(19) 0.003(2)
C8' 0.034(3) 0.041(3) 0.032(3) 0.000(2) -0.002(2) -0.003(2)
C9' 0.030(3) 0.060(4) 0.036(3) -0.009(3) -0.002(2) -0.009(2)
C10' 0.033(3) 0.071(4) 0.028(3) -0.006(3) -0.004(2) 0.008(3)
C11' 0.035(3) 0.055(4) 0.031(3) -0.002(2) -0.005(2) 0.017(3)
C12' 0.034(3) 0.034(3) 0.026(2) -0.003(2) -0.001(2) 0.008(2)
C13' 0.027(2) 0.031(2) 0.022(2) 0.0007(19) -0.0020(18) 0.0084(18)
C14' 0.034(3) 0.029(3) 0.027(2) -0.0026(19) -0.003(2) 0.006(2)
C15' 0.045(3) 0.028(3) 0.043(3) -0.004(2) -0.006(3) 0.006(2)
C16' 0.032(3) 0.028(3) 0.049(3) 0.004(2) -0.005(2) -0.001(2)
C17' 0.034(3) 0.035(3) 0.035(3) 0.008(2) 0.000(2) 0.002(2)
C18' 0.032(3) 0.033(3) 0.027(2) 0.0002(19) 0.003(2) 0.001(2)
C19' 0.024(2) 0.026(2) 0.021(2) -0.0012(18) -0.0001(17) 0.0051(18)
C20' 0.022(2) 0.027(2) 0.025(2) 0.0001(18) -0.0040(18) 0.0029(17)
C21' 0.025(2) 0.030(2) 0.022(2) -0.0016(18) -0.0039(18) 0.0045(19)
C22' 0.025(2) 0.026(2) 0.029(2) 0.0007(18) -0.0019(18) -0.0018(18)
C23' 0.026(2) 0.029(2) 0.028(2) 0.0048(19) 0.0028(19) 0.0052(19)
C24' 0.064(4) 0.060(4) 0.025(3) 0.008(3) -0.001(3) -0.017(3)
C25' 0.047(3) 0.041(3) 0.040(3) 0.009(2) 0.003(3) -0.008(3)
C26' 0.032(3) 0.034(3) 0.026(2) 0.004(2) -0.004(2) -0.001(2)
C27' 0.033(2) 0.026(2) 0.024(2) -0.0006(18) 0.000(2) 0.0012(19)
C28' 0.026(2) 0.024(2) 0.026(2) 0.0016(18) -0.0055(18) 0.0040(18)
C29' 0.030(2) 0.025(2) 0.025(2) -0.0003(18) 0.0005(19) 0.0000(19)
C30' 0.036(3) 0.026(2) 0.032(3) 0.000(2) -0.003(2) 0.000(2)
C31' 0.035(3) 0.027(3) 0.045(3) 0.003(2) -0.002(2) -0.002(2)
C32' 0.034(3) 0.031(3) 0.036(3) 0.007(2) 0.005(2) 0.003(2)
C33' 0.028(2) 0.030(2) 0.028(2) 0.002(2) -0.0006(19) 0.0053(19)
F1 0.105(4) 0.103(4) 0.037(2) -0.014(2) -0.003(2) 0.038(3)
F2 0.087(3) 0.051(2) 0.092(4) -0.004(2) 0.047(3) -0.001(2)
F3 0.078(3) 0.059(2) 0.0350(19) -0.0110(16) 0.0148(18) -0.019(2)
F4 0.107(4) 0.051(2) 0.047(2) -0.0091(18) -0.008(2) 0.020(2)
B1 0.067(5) 0.044(4) 0.031(3) -0.006(3) 0.007(3) 0.000(3)
F1' 0.168(7) 0.099(4) 0.039(2) -0.024(3) 0.001(3) -0.033(4)
F2' 0.243(10) 0.078(4) 0.053(3) 0.032(3) -0.012(4) -0.048(5)
F3' 0.072(3) 0.098(3) 0.0303(18) -0.0075(19) 0.0035(18) -0.046(2)
F4' 0.069(3) 0.084(3) 0.070(3) 0.030(2) -0.032(2) -0.015(2)
O2 0.089(5) 0.106(6) 0.089(5) -0.006(4) 0.006(4) -0.012(4)
C34 0.086(7) 0.115(9) 0.077(7) 0.011(6) -0.004(5) -0.030(6)
C35 0.094(7) 0.062(5) 0.118(9) -0.006(5) -0.029(7) 0.004(5)
C36 0.106(9) 0.135(11) 0.093(8) -0.037(7) 0.039(7) -0.001(8)
C37 0.091(9) 0.104(9) 0.150(13) -0.020(8) 0.019(8) -0.012(7)
B1' 0.100(7) 0.059(5) 0.029(4) 0.009(3) -0.011(4) -0.032(5)

loop_
_atom_type_symbol
_atom_type_description
_atom_type_scat_dispersion_real
_atom_type_scat_dispersion_imag
_atom_type_scat_source
C C 0.0181 0.0091 'International Tables Vol C Tables 4.2.6.8 and 6.1.1.4'
H H 0.0000 0.0000 'International Tables Vol C Tables 4.2.6.8 and 6.1.1.4'
B B 0.0090 0.0039 'International Tables Vol C Tables 4.2.6.8 and 6.1.1.4'
F F 0.0727 0.0534 'International Tables Vol C Tables 4.2.6.8 and 6.1.1.4'
N N 0.0311 0.0180 'International Tables Vol C Tables 4.2.6.8 and 6.1.1.4'
O O 0.0492 0.0322 'International Tables Vol C Tables 4.2.6.8 and 6.1.1.4'
P P 0.2955 0.4335 'International Tables Vol C Tables 4.2.6.8 and 6.1.1.4'

loop_
_geom_angle_atom_site_label_1
_geom_angle_atom_site_label_2
_geom_angle_atom_site_label_3
_geom_angle
_geom_angle_site_symmetry_1
_geom_angle_site_symmetry_3
_geom_angle_publ_flag
O1 P1 C1 111.9(2) . . ?
O1 P1 C7 112.0(2) . . ?
O1 P1 C13 112.6(2) . . ?
C1 P1 C7 106.0(2) . . ?
C1 P1 C13 106.5(2) . . ?
C13 P1 C7 107.4(2) . . ?
C23 N1 C26 123.0(5) . . ?
C23 N1 C27 122.2(5) . . ?
C26 N1 C27 114.7(5) . . ?
C2 C1 P1 119.9(4) . . ?
C6 C1 P1 121.0(4) . . ?
C6 C1 C2 119.0(5) . . ?
C1 C2 C19 123.3(4) . . ?
C3 C2 C1 118.9(5) . . ?
C3 C2 C19 117.8(4) . . ?
C2 C3 H3 119.3 . . ?
C4 C3 C2 121.3(5) . . ?
C4 C3 H3 119.3 . . ?
C3 C4 H4 119.9 . . ?
C3 C4 C5 120.3(5) . . ?
C5 C4 H4 119.9 . . ?
C4 C5 H5 120.5 . . ?
C6 C5 C4 119.1(5) . . ?
C6 C5 H5 120.5 . . ?
C1 C6 H6 119.3 . . ?
C5 C6 C1 121.4(5) . . ?
C5 C6 H6 119.3 . . ?
C8 C7 P1 117.7(4) . . ?
C12 C7 P1 122.0(4) . . ?
C12 C7 C8 120.0(5) . . ?
C7 C8 H8 120.2 . . ?
C9 C8 C7 119.6(6) . . ?
C9 C8 H8 120.2 . . ?
C8 C9 H9 119.8 . . ?
C8 C9 C10 120.4(6) . . ?
C10 C9 H9 119.8 . . ?
C9 C10 H10 120.2 . . ?
C11 C10 C9 119.6(6) . . ?
C11 C10 H10 120.2 . . ?
C10 C11 H11 120.0 . . ?
C10 C11 C12 120.0(6) . . ?
C12 C11 H11 120.0 . . ?
C7 C12 C11 120.4(6) . . ?
C7 C12 H12 119.8 . . ?
C11 C12 H12 119.8 . . ?
C14 C13 P1 122.2(4) . . ?
C18 C13 P1 118.5(4) . . ?
C18 C13 C14 119.4(5) . . ?
C13 C14 H14 119.6 . . ?
C15 C14 C13 120.7(5) . . ?
C15 C14 H14 119.6 . . ?
C14 C15 H15 120.5 . . ?
C14 C15 C16 118.9(6) . . ?
C16 C15 H15 120.5 . . ?
C15 C16 H16 119.7 . . ?
C17 C16 C15 120.6(6) . . ?
C17 C16 H16 119.7 . . ?
C16 C17 H17 119.7 . . ?
C16 C17 C18 120.6(6) . . ?
C18 C17 H17 119.7 . . ?
C13 C18 C17 119.7(6) . . ?
C13 C18 H18 120.2 . . ?
C17 C18 H18 120.2 . . ?
C20 C19 C2 119.4(5) . . ?
C20 C19 C28 123.5(5) . . ?
C28 C19 C2 117.0(4) . . ?
C19 C20 C21 120.2(5) . . ?
C19 C20 C25 123.9(5) . . ?
C21 C20 C25 115.8(4) . . ?
C20 C21 H21 118.8 . . ?
C22 C21 C20 122.5(5) . . ?
C22 C21 H21 118.8 . . ?
C21 C22 H22 119.6 . . ?
C21 C22 C23 120.9(5) . . ?
C23 C22 H22 119.6 . . ?
N1 C23 C22 121.9(5) . . ?
N1 C23 C24 120.6(5) . . ?
C22 C23 C24 117.6(5) . . ?
C23 C24 H24 119.8 . . ?
C25 C24 C23 120.5(5) . . ?
C25 C24 H24 119.8 . . ?
C20 C25 H25 118.8 . . ?
C24 C25 C20 122.4(5) . . ?
C24 C25 H25 118.8 . . ?
N1 C26 H26A 109.5 . . ?
N1 C26 H26B 109.5 . . ?
N1 C26 H26C 109.5 . . ?
H26A C26 H26B 109.5 . . ?
H26A C26 H26C 109.5 . . ?
H26B C26 H26C 109.5 . . ?
N1 C27 H27A 109.5 . . ?
N1 C27 H27B 109.5 . . ?
N1 C27 H27C 109.5 . . ?
H27A C27 H27B 109.5 . . ?
H27A C27 H27C 109.5 . . ?
H27B C27 H27C 109.5 . . ?
C29 C28 C19 121.2(5) . . ?
C33 C28 C19 120.0(5) . . ?
C33 C28 C29 118.6(5) . . ?
C28 C29 H29 119.6 . . ?
C30 C29 C28 120.8(5) . . ?
C30 C29 H29 119.6 . . ?
C29 C30 H30 120.2 . . ?
C29 C30 C31 119.5(6) . . ?
C31 C30 H30 120.2 . . ?
C30 C31 H31 120.0 . . ?
C32 C31 C30 119.9(6) . . ?
C32 C31 H31 120.0 . . ?
C31 C32 H32 119.7 . . ?
C31 C32 C33 120.7(5) . . ?
C33 C32 H32 119.7 . . ?
C28 C33 H33 119.8 . . ?
C32 C33 C28 120.4(5) . . ?
C32 C33 H33 119.8 . . ?
O1' P1' C1' 111.8(2) . . ?
O1' P1' C7' 112.8(2) . . ?
O1' P1' C13' 112.6(2) . . ?
C7' P1' C1' 104.3(2) . . ?
C13' P1' C1' 107.9(2) . . ?
C13' P1' C7' 107.0(2) . . ?
C23' N1' C24' 122.1(5) . . ?
C23' N1' C25' 123.5(5) . . ?
C24' N1' C25' 114.3(5) . . ?
C2' C1' P1' 120.6(4) . . ?
C6' C1' P1' 120.5(4) . . ?
C6' C1' C2' 118.7(4) . . ?
C1' C2' C19' 122.9(4) . . ?
C3' C2' C1' 118.8(4) . . ?
C3' C2' C19' 118.2(4) . . ?
C2' C3' H3' 119.1 . . ?
C2' C3' C4' 121.9(5) . . ?
C4' C3' H3' 119.1 . . ?
C3' C4' H4' 120.4 . . ?
C5' C4' C3' 119.2(5) . . ?
C5' C4' H4' 120.4 . . ?
C4' C5' H5' 120.0 . . ?
C4' C5' C6' 120.0(5) . . ?
C6' C5' H5' 120.0 . . ?
C1' C6' C5' 121.3(5) . . ?
C1' C6' H6' 119.3 . . ?
C5' C6' H6' 119.3 . . ?
C8' C7' P1' 118.6(4) . . ?
C12' C7' P1' 122.0(4) . . ?
C12' C7' C8' 119.2(5) . . ?
C7' C8' H8' 119.8 . . ?
C9' C8' C7' 120.5(6) . . ?
C9' C8' H8' 119.8 . . ?
C8' C9' H9' 120.0 . . ?
C8' C9' C10' 120.0(6) . . ?
C10' C9' H9' 120.0 . . ?
C9' C10' H10' 120.5 . . ?
C11' C10' C9' 119.1(5) . . ?
C11' C10' H10' 120.5 . . ?
C10' C11' H11' 119.3 . . ?
C12' C11' C10' 121.4(6) . . ?
C12' C11' H11' 119.3 . . ?
C7' C12' H12' 120.1 . . ?
C11' C12' C7' 119.8(5) . . ?
C11' C12' H12' 120.1 . . ?
C14' C13' P1' 118.1(4) . . ?
C14' C13' C18' 119.5(5) . . ?
C18' C13' P1' 122.3(4) . . ?
C13' C14' H14' 119.8 . . ?
C13' C14' C15' 120.5(5) . . ?
C15' C14' H14' 119.8 . . ?
C14' C15' H15' 119.8 . . ?
C16' C15' C14' 120.4(5) . . ?
C16' C15' H15' 119.8 . . ?
C15' C16' H16' 120.2 . . ?
C15' C16' C17' 119.7(5) . . ?
C17' C16' H16' 120.2 . . ?
C16' C17' H17' 119.6 . . ?
C16' C17' C18' 120.9(5) . . ?
C18' C17' H17' 119.6 . . ?
C13' C18' H18' 120.5 . . ?
C17' C18' C13' 119.1(5) . . ?
C17' C18' H18' 120.5 . . ?
C20' C19' C2' 119.3(4) . . ?
C20' C19' C28' 123.2(4) . . ?
C28' C19' C2' 117.1(4) . . ?
C19' C20' C21' 121.6(4) . . ?
C19' C20' C27' 123.7(4) . . ?
C27' C20' C21' 114.7(4) . . ?
C20' C21' H21' 118.4 . . ?
C22' C21' C20' 123.1(5) . . ?
C22' C21' H21' 118.4 . . ?
C21' C22' H22' 119.8 . . ?
C21' C22' C23' 120.4(5) . . ?
C23' C22' H22' 119.8 . . ?
N1' C23' C22' 121.5(5) . . ?
N1' C23' C26' 120.6(5) . . ?
C26' C23' C22' 117.9(4) . . ?
N1' C24' H24A 109.5 . . ?
N1' C24' H24B 109.5 . . ?
N1' C24' H24C 109.5 . . ?
H24A C24' H24B 109.5 . . ?
H24A C24' H24C 109.5 . . ?
H24B C24' H24C 109.5 . . ?
N1' C25' H25A 109.5 . . ?
N1' C25' H25B 109.5 . . ?
N1' C25' H25C 109.5 . . ?
H25A C25' H25B 109.5 . . ?
H25A C25' H25C 109.5 . . ?
H25B C25' H25C 109.5 . . ?
C23' C26' H26' 119.7 . . ?
C27' C26' C23' 120.7(5) . . ?
C27' C26' H26' 119.7 . . ?
C20' C27' H27' 118.4 . . ?
C26' C27' C20' 123.2(5) . . ?
C26' C27' H27' 118.4 . . ?
C29' C28' C19' 121.1(4) . . ?
C33' C28' C19' 120.9(4) . . ?
C33' C28' C29' 117.9(5) . . ?
C28' C29' H29' 119.8 . . ?
C30' C29' C28' 120.5(5) . . ?
C30' C29' H29' 119.8 . . ?
C29' C30' H30' 120.1 . . ?
C31' C30' C29' 119.7(5) . . ?
C31' C30' H30' 120.1 . . ?
C30' C31' H31' 119.6 . . ?
C30' C31' C32' 120.7(5) . . ?
C32' C31' H31' 119.6 . . ?
C31' C32' H32' 120.4 . . ?
C33' C32' C31' 119.2(5) . . ?
C33' C32' H32' 120.4 . . ?
C28' C33' H33' 119.1 . . ?
C32' C33' C28' 121.8(5) . . ?
C32' C33' H33' 119.1 . . ?
F2 B1 F1 108.9(6) . . ?
F3 B1 F1 107.9(7) . . ?
F3 B1 F2 108.6(5) . . ?
F4 B1 F1 109.7(5) . . ?
F4 B1 F2 109.4(7) . . ?
F4 B1 F3 112.3(6) . . ?
C35 O2 C36 113.4(10) . . ?
H34A C34 H34B 109.5 . . ?
H34A C34 H34C 109.5 . . ?
H34B C34 H34C 109.5 . . ?
C35 C34 H34A 109.5 . . ?
C35 C34 H34B 109.5 . . ?
C35 C34 H34C 109.5 . . ?
O2 C35 C34 110.3(10) . . ?
O2 C35 H35A 109.6 . . ?
O2 C35 H35B 109.6 . . ?
C34 C35 H35A 109.6 . . ?
C34 C35 H35B 109.6 . . ?
H35A C35 H35B 108.1 . . ?
O2 C36 H36A 109.9 . . ?
O2 C36 H36B 109.9 . . ?
O2 C36 C37 109.0(10) . . ?
H36A C36 H36B 108.3 . . ?
C37 C36 H36A 109.9 . . ?
C37 C36 H36B 109.9 . . ?
C36 C37 H37A 109.5 . . ?
C36 C37 H37B 109.5 . . ?
C36 C37 H37C 109.5 . . ?
H37A C37 H37B 109.5 . . ?
H37A C37 H37C 109.5 . . ?
H37B C37 H37C 109.5 . . ?
F1' B1' F2' 109.3(7) . . ?
F1' B1' F3' 111.3(9) . . ?
F1' B1' F4' 109.0(7) . . ?
F2' B1' F3' 108.1(7) . . ?
F2' B1' F4' 110.7(10) . . ?
F3' B1' F4' 108.4(6) . . ?

loop_
_geom_bond_atom_site_label_1
_geom_bond_atom_site_label_2
_geom_bond_distance
_geom_bond_site_symmetry_2
_geom_bond_publ_flag
P1 O1 1.491(3) . ?
P1 C1 1.798(5) . ?
P1 C7 1.817(5) . ?
P1 C13 1.800(5) . ?
N1 C23 1.317(7) . ?
N1 C26 1.469(7) . ?
N1 C27 1.471(7) . ?
C1 C2 1.406(7) . ?
C1 C6 1.401(7) . ?
C2 C3 1.404(7) . ?
C2 C19 1.489(7) . ?
C3 H3 0.9500 . ?
C3 C4 1.368(8) . ?
C4 H4 0.9500 . ?
C4 C5 1.403(8) . ?
C5 H5 0.9500 . ?
C5 C6 1.385(8) . ?
C6 H6 0.9500 . ?
C7 C8 1.391(8) . ?
C7 C12 1.379(7) . ?
C8 H8 0.9500 . ?
C8 C9 1.389(8) . ?
C9 H9 0.9500 . ?
C9 C10 1.396(10) . ?
C10 H10 0.9500 . ?
C10 C11 1.380(10) . ?
C11 H11 0.9500 . ?
C11 C12 1.394(8) . ?
C12 H12 0.9500 . ?
C13 C14 1.401(8) . ?
C13 C18 1.375(8) . ?
C14 H14 0.9500 . ?
C14 C15 1.380(8) . ?
C15 H15 0.9500 . ?
C15 C16 1.390(10) . ?
C16 H16 0.9500 . ?
C16 C17 1.363(10) . ?
C17 H17 0.9500 . ?
C17 C18 1.393(9) . ?
C18 H18 0.9500 . ?
C19 C20 1.392(7) . ?
C19 C28 1.473(7) . ?
C20 C21 1.431(7) . ?
C20 C25 1.443(7) . ?
C21 H21 0.9500 . ?
C21 C22 1.354(8) . ?
C22 H22 0.9500 . ?
C22 C23 1.437(7) . ?
C23 C24 1.437(7) . ?
C24 H24 0.9500 . ?
C24 C25 1.357(7) . ?
C25 H25 0.9500 . ?
C26 H26A 0.9800 . ?
C26 H26B 0.9800 . ?
C26 H26C 0.9800 . ?
C27 H27A 0.9800 . ?
C27 H27B 0.9800 . ?
C27 H27C 0.9800 . ?
C28 C29 1.396(8) . ?
C28 C33 1.396(8) . ?
C29 H29 0.9500 . ?
C29 C30 1.395(8) . ?
C30 H30 0.9500 . ?
C30 C31 1.396(9) . ?
C31 H31 0.9500 . ?
C31 C32 1.374(10) . ?
C32 H32 0.9500 . ?
C32 C33 1.391(8) . ?
C33 H33 0.9500 . ?
P1' O1' 1.489(3) . ?
P1' C1' 1.813(5) . ?
P1' C7' 1.808(5) . ?
P1' C13' 1.799(5) . ?
N1' C23' 1.324(7) . ?
N1' C24' 1.460(7) . ?
N1' C25' 1.464(7) . ?
C1' C2' 1.425(7) . ?
C1' C6' 1.392(7) . ?
C2' C3' 1.390(7) . ?
C2' C19' 1.488(6) . ?
C3' H3' 0.9500 . ?
C3' C4' 1.399(7) . ?
C4' H4' 0.9500 . ?
C4' C5' 1.380(7) . ?
C5' H5' 0.9500 . ?
C5' C6' 1.402(7) . ?
C6' H6' 0.9500 . ?
C7' C8' 1.404(8) . ?
C7' C12' 1.392(7) . ?
C8' H8' 0.9500 . ?
C8' C9' 1.380(8) . ?
C9' H9' 0.9500 . ?
C9' C10' 1.398(9) . ?
C10' H10' 0.9500 . ?
C10' C11' 1.385(10) . ?
C11' H11' 0.9500 . ?
C11' C12' 1.379(8) . ?
C12' H12' 0.9500 . ?
C13' C14' 1.387(7) . ?
C13' C18' 1.407(7) . ?
C14' H14' 0.9500 . ?
C14' C15' 1.388(8) . ?
C15' H15' 0.9500 . ?
C15' C16' 1.378(9) . ?
C16' H16' 0.9500 . ?
C16' C17' 1.388(8) . ?
C17' H17' 0.9500 . ?
C17' C18' 1.393(8) . ?
C18' H18' 0.9500 . ?
C19' C20' 1.381(7) . ?
C19' C28' 1.466(7) . ?
C20' C21' 1.446(7) . ?
C20' C27' 1.436(7) . ?
C21' H21' 0.9500 . ?
C21' C22' 1.349(7) . ?
C22' H22' 0.9500 . ?
C22' C23' 1.435(7) . ?
C23' C26' 1.428(7) . ?
C24' H24A 0.9800 . ?
C24' H24B 0.9800 . ?
C24' H24C 0.9800 . ?
C25' H25A 0.9800 . ?
C25' H25B 0.9800 . ?
C25' H25C 0.9800 . ?
C26' H26' 0.9500 . ?
C26' C27' 1.350(7) . ?
C27' H27' 0.9500 . ?
C28' C29' 1.409(7) . ?
C28' C33' 1.393(7) . ?
C29' H29' 0.9500 . ?
C29' C30' 1.394(7) . ?
C30' H30' 0.9500 . ?
C30' C31' 1.384(8) . ?
C31' H31' 0.9500 . ?
C31' C32' 1.385(8) . ?
C32' H32' 0.9500 . ?
C32' C33' 1.385(8) . ?
C33' H33' 0.9500 . ?
F1 B1 1.406(9) . ?
F2 B1 1.390(9) . ?
F3 B1 1.387(8) . ?
F4 B1 1.381(9) . ?
F1' B1' 1.363(12) . ?
F2' B1' 1.373(10) . ?
F3' B1' 1.373(10) . ?
F4' B1' 1.410(12) . ?
O2 C35 1.369(12) . ?
O2 C36 1.413(14) . ?
C34 H34A 0.9800 . ?
C34 H34B 0.9800 . ?
C34 H34C 0.9800 . ?
C34 C35 1.491(16) . ?
C35 H35A 0.9900 . ?
C35 H35B 0.9900 . ?
C36 H36A 0.9900 . ?
C36 H36B 0.9900 . ?
C36 C37 1.509(18) . ?
C37 H37A 0.9800 . ?
C37 H37B 0.9800 . ?
C37 H37C 0.9800 . ?

loop_
_geom_torsion_atom_site_label_1
_geom_torsion_atom_site_label_2
_geom_torsion_atom_site_label_3
_geom_torsion_atom_site_label_4
_geom_torsion
_geom_torsion_site_symmetry_1
_geom_torsion_site_symmetry_2
_geom_torsion_site_symmetry_3
_geom_torsion_site_symmetry_4
_geom_torsion_publ_flag
P1 C1 C2 C3 -178.4(4) . . . . ?
P1 C1 C2 C19 2.5(7) . . . . ?
P1 C1 C6 C5 179.8(4) . . . . ?
P1 C7 C8 C9 -173.3(5) . . . . ?
P1 C7 C12 C11 173.2(4) . . . . ?
P1 C13 C14 C15 178.0(4) . . . . ?
P1 C13 C18 C17 -177.5(4) . . . . ?
O1 P1 C1 C2 32.8(5) . . . . ?
O1 P1 C1 C6 -145.0(4) . . . . ?
O1 P1 C7 C8 58.4(5) . . . . ?
O1 P1 C7 C12 -115.0(4) . . . . ?
O1 P1 C13 C14 -160.5(4) . . . . ?
O1 P1 C13 C18 17.9(5) . . . . ?
N1 C23 C24 C25 176.4(5) . . . . ?
C1 P1 C7 C8 -63.9(5) . . . . ?
C1 P1 C7 C12 122.7(4) . . . . ?
C1 P1 C13 C14 -37.5(5) . . . . ?
C1 P1 C13 C18 140.9(4) . . . . ?
C1 C2 C3 C4 -1.3(8) . . . . ?
C1 C2 C19 C20 -110.8(6) . . . . ?
C1 C2 C19 C28 73.2(6) . . . . ?
C2 C1 C6 C5 2.0(8) . . . . ?
C2 C3 C4 C5 1.7(9) . . . . ?
C2 C19 C20 C21 19.0(7) . . . . ?
C2 C19 C20 C25 -164.1(5) . . . . ?
C2 C19 C28 C29 -148.7(5) . . . . ?
C2 C19 C28 C33 26.5(7) . . . . ?
C3 C2 C19 C20 70.1(6) . . . . ?
C3 C2 C19 C28 -105.8(6) . . . . ?
C3 C4 C5 C6 -0.3(9) . . . . ?
C4 C5 C6 C1 -1.6(8) . . . . ?
C6 C1 C2 C3 -0.6(8) . . . . ?
C6 C1 C2 C19 -179.6(5) . . . . ?
C7 P1 C1 C2 155.2(4) . . . . ?
C7 P1 C1 C6 -22.6(5) . . . . ?
C7 P1 C13 C14 75.8(5) . . . . ?
C7 P1 C13 C18 -105.8(4) . . . . ?
C7 C8 C9 C10 0.0(10) . . . . ?
C8 C7 C12 C11 0.0(8) . . . . ?
C8 C9 C10 C11 -0.5(10) . . . . ?
C9 C10 C11 C12 0.7(9) . . . . ?
C10 C11 C12 C7 -0.5(9) . . . . ?
C12 C7 C8 C9 0.2(8) . . . . ?
C13 P1 C1 C2 -90.6(4) . . . . ?
C13 P1 C1 C6 91.6(5) . . . . ?
C13 P1 C7 C8 -177.5(4) . . . . ?
C13 P1 C7 C12 9.1(5) . . . . ?
C13 C14 C15 C16 -0.5(9) . . . . ?
C14 C13 C18 C17 0.9(8) . . . . ?
C14 C15 C16 C17 0.8(9) . . . . ?
C15 C16 C17 C18 -0.3(10) . . . . ?
C16 C17 C18 C13 -0.5(9) . . . . ?
C18 C13 C14 C15 -0.4(8) . . . . ?
C19 C2 C3 C4 177.8(5) . . . . ?
C19 C20 C21 C22 170.4(5) . . . . ?
C19 C20 C25 C24 -172.0(5) . . . . ?
C19 C28 C29 C30 179.4(5) . . . . ?
C19 C28 C33 C32 -178.4(5) . . . . ?
C20 C19 C28 C29 35.5(7) . . . . ?
C20 C19 C28 C33 -149.3(5) . . . . ?
C20 C21 C22 C23 2.6(8) . . . . ?
C21 C20 C25 C24 5.1(7) . . . . ?
C21 C22 C23 N1 -177.9(5) . . . . ?
C21 C22 C23 C24 3.3(8) . . . . ?
C22 C23 C24 C25 -4.9(7) . . . . ?
C23 C24 C25 C20 0.6(8) . . . . ?
C25 C20 C21 C22 -6.7(7) . . . . ?
C26 N1 C23 C22 0.5(8) . . . . ?
C26 N1 C23 C24 179.2(5) . . . . ?
C27 N1 C23 C22 -175.7(5) . . . . ?
C27 N1 C23 C24 2.9(8) . . . . ?
C28 C19 C20 C21 -165.4(5) . . . . ?
C28 C19 C20 C25 11.6(8) . . . . ?
C28 C29 C30 C31 -3.0(9) . . . . ?
C29 C28 C33 C32 -3.1(8) . . . . ?
C29 C30 C31 C32 0.8(9) . . . . ?
C30 C31 C32 C33 0.2(9) . . . . ?
C31 C32 C33 C28 1.0(8) . . . . ?
C33 C28 C29 C30 4.1(8) . . . . ?
P1' C1' C2' C3' -172.0(4) . . . . ?
P1' C1' C2' C19' 12.7(7) . . . . ?
P1' C1' C6' C5' 173.8(4) . . . . ?
P1' C7' C8' C9' -173.9(4) . . . . ?
P1' C7' C12' C11' 172.9(4) . . . . ?
P1' C13' C14' C15' 179.4(4) . . . . ?
P1' C13' C18' C17' -179.6(4) . . . . ?
O1' P1' C1' C2' 25.0(5) . . . . ?
O1' P1' C1' C6' -149.5(4) . . . . ?
O1' P1' C7' C8' 67.6(5) . . . . ?
O1' P1' C7' C12' -106.7(4) . . . . ?
O1' P1' C13' C14' 6.5(5) . . . . ?
O1' P1' C13' C18' -174.0(4) . . . . ?
N1' C23' C26' C27' 179.9(5) . . . . ?
C1' P1' C7' C8' -53.9(5) . . . . ?
C1' P1' C7' C12' 131.8(4) . . . . ?
C1' P1' C13' C14' 130.3(4) . . . . ?
C1' P1' C13' C18' -50.2(5) . . . . ?
C1' C2' C3' C4' -1.9(8) . . . . ?
C1' C2' C19' C20' -125.8(5) . . . . ?
C1' C2' C19' C28' 61.1(6) . . . . ?
C2' C1' C6' C5' -0.8(8) . . . . ?
C2' C3' C4' C5' -0.8(8) . . . . ?
C2' C19' C20' C21' 18.7(7) . . . . ?
C2' C19' C20' C27' -160.6(5) . . . . ?
C2' C19' C28' C29' -151.4(5) . . . . ?
C2' C19' C28' C33' 30.3(6) . . . . ?
C3' C2' C19' C20' 58.8(6) . . . . ?
C3' C2' C19' C28' -114.3(5) . . . . ?
C3' C4' C5' C6' 2.7(8) . . . . ?
C4' C5' C6' C1' -2.0(8) . . . . ?
C6' C1' C2' C3' 2.6(7) . . . . ?
C6' C1' C2' C19' -172.7(5) . . . . ?
C7' P1' C1' C2' 147.2(4) . . . . ?
C7' P1' C1' C6' -27.3(5) . . . . ?
C7' P1' C13' C14' -118.0(4) . . . . ?
C7' P1' C13' C18' 61.5(5) . . . . ?
C7' C8' C9' C10' 0.0(9) . . . . ?
C8' C7' C12' C11' -1.4(8) . . . . ?
C8' C9' C10' C11' 0.1(9) . . . . ?
C9' C10' C11' C12' -0.9(8) . . . . ?
C10' C11' C12' C7' 1.6(8) . . . . ?
C12' C7' C8' C9' 0.7(8) . . . . ?
C13' P1' C1' C2' -99.2(4) . . . . ?
C13' P1' C1' C6' 86.3(4) . . . . ?
C13' P1' C7' C8' -168.0(4) . . . . ?
C13' P1' C7' C12' 17.6(5) . . . . ?
C13' C14' C15' C16' 0.2(8) . . . . ?
C14' C13' C18' C17' -0.1(7) . . . . ?
C14' C15' C16' C17' 0.0(8) . . . . ?
C15' C16' C17' C18' -0.2(8) . . . . ?
C16' C17' C18' C13' 0.2(8) . . . . ?
C18' C13' C14' C15' -0.1(7) . . . . ?
C19' C2' C3' C4' 173.6(5) . . . . ?
C19' C20' C21' C22' 178.6(5) . . . . ?
C19' C20' C27' C26' -177.4(5) . . . . ?
C19' C28' C29' C30' -174.8(4) . . . . ?
C19' C28' C33' C32' 174.9(5) . . . . ?
C20' C19' C28' C29' 35.8(7) . . . . ?
C20' C19' C28' C33' -142.6(5) . . . . ?
C20' C21' C22' C23' -0.4(7) . . . . ?
C21' C20' C27' C26' 3.2(7) . . . . ?
C21' C22' C23' N1' -178.8(5) . . . . ?
C21' C22' C23' C26' 1.9(7) . . . . ?
C22' C23' C26' C27' -0.7(7) . . . . ?
C23' C26' C27' C20' -1.9(8) . . . . ?
C24' N1' C23' C22' 174.5(5) . . . . ?
C24' N1' C23' C26' -6.2(8) . . . . ?
C25' N1' C23' C22' -10.2(8) . . . . ?
C25' N1' C23' C26' 169.1(5) . . . . ?
C27' C20' C21' C22' -2.0(7) . . . . ?
C28' C19' C20' C21' -168.6(4) . . . . ?
C28' C19' C20' C27' 12.1(7) . . . . ?
C28' C29' C30' C31' -1.0(8) . . . . ?
C29' C28' C33' C32' -3.5(7) . . . . ?
C29' C30' C31' C32' -1.8(8) . . . . ?
C30' C31' C32' C33' 1.8(8) . . . . ?
C31' C32' C33' C28' 0.9(8) . . . . ?
C33' C28' C29' C30' 3.5(7) . . . . ?
C35 O2 C36 C37 176.6(11) . . . . ?
C36 O2 C35 C34 176.4(11) . . . . ?
